data_7245628
loop_
_publ_author_name
'Grossenbacher, Philipp'
'Essers, Maria C.'
'Moser, Jo\"el'
'Singer, Simon A.'
'H\"ausler, Stephanie'
'Stieger, Bruno'
'Rougier, Jean-S\'ebastien'
'Lochner, Martin'

_publ_section_title
;
 Bioorthogonal site-selective conjugation of fluorescent dyes to
 antibodies: method and potential applications
;
_journal_issue 44
_journal_name_full 'RSC Advances'
_journal_page_first 28306
_journal_page_last 28317
_journal_paper_doi 10.1039/D2RA05580E
_journal_volume 12
_journal_year 2022
_chemical_formula_moiety 'C18 H24 Br2 N2 Si'
_chemical_formula_sum 'C18 H24 Br2 N2 Si'
_chemical_formula_weight 456.3
_chemical_name_systematic 3,3'-(dimethylsilanediyl)bis(4-bromo-N,N-dimethylaniline)
_space_group_IT_number 14
_space_group_name_Hall '-P 2ybc'
_space_group_name_H-M_alt 'P 1 21/c 1'
_symmetry_cell_setting monoclinic
_symmetry_Int_Tables_number 14
_symmetry_space_group_name_Hall '-P 2ybc'
_symmetry_space_group_name_H-M 'P 1 21/c 1'
_atom_sites_solution_hydrogens geom
_atom_sites_solution_primary dual
_audit_update_record
;
2022-05-09 deposited with the CCDC.	2022-09-27 downloaded from the CCDC.
;
_cell_angle_alpha 90
_cell_angle_beta 107.662(2)
_cell_angle_gamma 90
_cell_formula_units_Z 4
_cell_length_a 8.6606(2)
_cell_length_b 18.8553(2)
_cell_length_c 12.7788(3)
_cell_measurement_reflns_used 5242
_cell_measurement_temperature 173.00(10)
_cell_measurement_theta_max 26.423
_cell_measurement_theta_min 1.98
_cell_volume 1988.39(7)
_computing_cell_refinement 'CrysAlisPro 1.171.40.67a (Rigaku OD, 2019)'
_computing_data_collection 'CrysAlisPro 1.171.40.67a (Rigaku OD, 2019)'
_computing_data_reduction 'CrysAlisPro 1.171.40.67a (Rigaku OD, 2019)'
_computing_molecular_graphics 'Olex2 1.3 (Dolomanov et al., 2009)'
_computing_publication_material 'Olex2 1.3 (Dolomanov et al., 2009)'
_computing_structure_refinement 'SHELXL 2018/3 (Sheldrick, 2015)'
_diffrn_ambient_environment N~2~
_diffrn_ambient_temperature 173.00(10)
_diffrn_detector 'CCD plate'
_diffrn_detector_area_resol_mean 16.0965
_diffrn_detector_type Eos
_diffrn_measured_fraction_theta_full 1
_diffrn_measured_fraction_theta_max 1
_diffrn_measurement_details
;
List of Runs (angles in degrees, time in seconds):

  # Type    Start    End  Width  t~exp~   \w     \q     \k     \f   Frames
#--------------------------------------------------------------------------
  1  \w    -42.00  72.00   1.00   10.00    --   29.02 -77.00-120.00  114
  2  \w     -9.00 105.00   1.00   10.00    --   29.02  57.00-180.00  114
  3  \w     39.00 123.00   1.00   10.00    --   29.02 178.00-180.00   84
  4  \w     -9.00 105.00   1.00   10.00    --   29.02  57.00 -90.00  114
  5  \w    -62.00  42.00   1.00   10.00    --   29.02   0.00 120.00  104
  6  \w    -14.00  42.00   1.00   10.00    --   29.02  77.00  30.00   56
;
_diffrn_measurement_device 'four-circle diffractometer'
_diffrn_measurement_device_type 'SuperNova, Single source at offset/far, Eos'
_diffrn_measurement_method '\w scans'
_diffrn_orient_matrix_type 'CrysAlisPro convention (1999,Acta A55,543-557)'
_diffrn_orient_matrix_UB_11 0.0118079
_diffrn_orient_matrix_UB_12 0.0341651
_diffrn_orient_matrix_UB_13 -0.0195429
_diffrn_orient_matrix_UB_21 0.0172967
_diffrn_orient_matrix_UB_22 0.0137537
_diffrn_orient_matrix_UB_23 0.0539942
_diffrn_orient_matrix_UB_31 0.0833424
_diffrn_orient_matrix_UB_32 -0.0076992
_diffrn_orient_matrix_UB_33 0.0097697
_diffrn_radiation_monochromator mirror
_diffrn_radiation_probe x-ray
_diffrn_radiation_type 'Mo K\a'
_diffrn_radiation_wavelength 0.71073
_diffrn_reflns_av_R_equivalents 0.0468
_diffrn_reflns_av_unetI/netI 0.0439
_diffrn_reflns_Laue_measured_fraction_full 1
_diffrn_reflns_Laue_measured_fraction_max 1
_diffrn_reflns_limit_h_max 10
_diffrn_reflns_limit_h_min -10
_diffrn_reflns_limit_k_max 23
_diffrn_reflns_limit_k_min -23
_diffrn_reflns_limit_l_max 15
_diffrn_reflns_limit_l_min -14
_diffrn_reflns_number 16850
_diffrn_reflns_point_group_measured_fraction_full 1
_diffrn_reflns_point_group_measured_fraction_max 1
_diffrn_reflns_theta_full 25.242
_diffrn_reflns_theta_max 26.372
_diffrn_reflns_theta_min 1.991
_diffrn_source 'micro-focus sealed X-ray tube'
_diffrn_source_type 'SuperNova (Mo) X-ray Source'
_exptl_absorpt_coefficient_mu 4.138
_exptl_absorpt_correction_T_max 1
_exptl_absorpt_correction_T_min 0.508
_exptl_absorpt_correction_type gaussian
_exptl_absorpt_process_details
;
        CrysAlisPro 1.171.40.67a (Rigaku Oxford Diffraction, 2019)
Numerical absorption correction based on gaussian integration over
                        a multifaceted crystal model
        Empirical absorption correction using spherical harmonics,
 implemented in SCALE3 ABSPACK scaling algorithm.
;
_exptl_crystal_colour 'clear colourless'
_exptl_crystal_density_diffrn 1.524
_exptl_crystal_description 'rect. Prism'
_exptl_crystal_F_000 920
_exptl_crystal_recrystallization_method 'Re-crystallisation from solvent: Cyclohexane/ ethyl acetate'
_exptl_crystal_size_max 0.274
_exptl_crystal_size_mid 0.095
_exptl_crystal_size_min 0.064
_refine_diff_density_max 0.368
_refine_diff_density_min -0.346
_refine_diff_density_rms 0.072
_refine_ls_extinction_method none
_refine_ls_goodness_of_fit_ref 1.045
_refine_ls_hydrogen_treatment constr
_refine_ls_matrix_type full
_refine_ls_number_parameters 228
_refine_ls_number_reflns 4068
_refine_ls_number_restraints 6
_refine_ls_restrained_S_all 1.045
_refine_ls_R_factor_all 0.0478
_refine_ls_R_factor_gt 0.0335
_refine_ls_shift/su_max 0.001
_refine_ls_shift/su_mean 0
_refine_ls_structure_factor_coef Fsqd
_refine_ls_weighting_details 'w=1/[\s^2^(Fo^2^)+(0.0184P)^2^+0.6312P] where P=(Fo^2^+2Fc^2^)/3'
_refine_ls_weighting_scheme calc
_refine_ls_wR_factor_gt 0.0584
_refine_ls_wR_factor_ref 0.0627
_reflns_Friedel_coverage 0
_reflns_number_gt 3306
_reflns_number_total 4068
_reflns_threshold_expression 'I > 2\s(I)'
_cod_data_source_file d2ra05580e3.cif
_cod_data_source_block 20ML001_PG01-079-01-03
_cod_database_code 7245628
_oxdiff_exptl_absorpt_empirical_details
;
Empirical correction (ABSPACK) includes:
- Absorption correction using spherical harmonics
- Frame scaling
;
_oxdiff_exptl_absorpt_empirical_full_max 1.165
_oxdiff_exptl_absorpt_empirical_full_min 0.800
_shelx_shelxl_version_number 2018/3
_olex2_refinement_description
;
1. Fixed Uiso
 At 1.2 times of:
  All C(H) groups
 At 1.5 times of:
  All C(H,H,H) groups, All C(H,H,H,H,H,H) groups
2. Uiso/Uaniso restraints and constraints
C3A \\sim C3: within 1.7A with sigma of 0.02 and sigma for terminal atoms of
0.02 within 1.7A
Uanis(N1) = Uanis(N1A)
3. Others
 Sof(H2BD)=Sof(H2BE)=Sof(H2BF)=Sof(N1A)=Sof(C3A)=Sof(H3AA)=Sof(H3AB)=Sof(H3AC)=
 1-FVAR(1)
 Sof(N1)=Sof(H2AA)=Sof(H2AB)=Sof(H2AC)=Sof(C3)=Sof(H3A)=Sof(H3B)=Sof(H3C)=
 FVAR(1)
4.a Aromatic/amide H refined with riding coordinates:
 C009(H009), C00A(H00A), C00C(H00C), C00D(H00D), C00E(H00E), C00J(H00K)
4.b Idealised Me refined as rotating group:
 C00G(H00B,H00F,H00G), C00I(H00H,H00I,H00J), C00K(H00L,H00M,H00N), C00L(H00O,
 H00P,H00Q), C2(H2AA,H2AB,H2AC), C2(H2BD,H2BE,H2BF), C3(H3A,H3B,H3C), C3A(H3AA,
 H3AB,H3AC)
;
_olex2_submission_special_instructions 'No special instructions were received'

loop_
_symmetry_equiv_pos_as_xyz
'x, y, z'
'-x, y+1/2, -z+1/2'
'-x, -y, -z'
'x, -y-1/2, z-1/2'

loop_
_atom_site_label
_atom_site_type_symbol
_atom_site_fract_x
_atom_site_fract_y
_atom_site_fract_z
_atom_site_U_iso_or_equiv
_atom_site_adp_type
_atom_site_occupancy
_atom_site_site_symmetry_order
_atom_site_calc_flag
_atom_site_refinement_flags_posn
_atom_site_refinement_flags_adp
_atom_site_refinement_flags_occupancy
_atom_site_disorder_assembly
_atom_site_disorder_group
Br01 Br 0.48130(3) 0.61162(2) 0.45152(3) 0.03345(9) Uani 1 1 d . . . . .
Br02 Br 0.90469(4) 0.81937(2) 0.58812(3) 0.03783(10) Uani 1 1 d . . . . .
Si03 Si 0.67021(9) 0.70479(4) 0.69082(7) 0.02430(18) Uani 1 1 d . . . . .
N004 N 1.0624(3) 0.50457(12) 0.6407(2) 0.0364(7) Uani 1 1 d . . . . .
C005 C 0.9501(3) 0.72011(13) 0.6094(2) 0.0237(6) Uani 1 1 d . . . . .
C006 C 0.8490(3) 0.67529(13) 0.6473(2) 0.0210(6) Uani 1 1 d . . . . .
C007 C 0.4273(3) 0.70814(14) 0.4733(2) 0.0247(6) Uani 1 1 d . . . . .
C008 C 0.5061(3) 0.74289(14) 0.5713(2) 0.0239(6) Uani 1 1 d . . . . .
C009 C 0.8932(3) 0.60372(13) 0.6576(2) 0.0232(6) Uani 1 1 d . . . . .
H009 H 0.829267 0.572485 0.682752 0.028 Uiso 1 1 calc R U . . .
C00A C 1.0858(3) 0.69552(14) 0.5863(2) 0.0278(7) Uani 1 1 d . . . . .
H00A H 1.150848 0.726932 0.562492 0.033 Uiso 1 1 calc R U . . .
C00B C 1.0274(3) 0.57618(14) 0.6325(2) 0.0254(6) Uani 1 1 d . . . . .
C00C C 0.3088(3) 0.74009(15) 0.3894(2) 0.0296(7) Uani 1 1 d . . . . .
H00C H 0.259851 0.715082 0.32517 0.036 Uiso 1 1 calc R U . . .
C00D C 1.1255(3) 0.62484(15) 0.5981(2) 0.0280(7) Uani 1 1 d . . . . .
H00D H 1.218273 0.608914 0.58314 0.034 Uiso 1 1 calc R U . . .
C00E C 0.2623(3) 0.80907(15) 0.4003(2) 0.0322(7) Uani 1 1 d . . . . .
H00E H 0.182545 0.830461 0.343333 0.039 Uiso 1 1 calc R U . . .
C00G C 0.9611(4) 0.45564(14) 0.6766(3) 0.0353(7) Uani 1 1 d . . . . .
H00B H 0.972703 0.463799 0.752794 0.053 Uiso 1 1 calc R U . . .
H00F H 0.992953 0.407908 0.667081 0.053 Uiso 1 1 calc R U . . .
H00G H 0.850007 0.462607 0.633924 0.053 Uiso 1 1 calc R U . . .
C00H C 0.3349(4) 0.84665(15) 0.4966(3) 0.0340(7) Uani 1 1 d . . . . .
C00I C 0.5908(4) 0.62840(15) 0.7515(3) 0.0364(8) Uani 1 1 d . . . . .
H00H H 0.56139 0.59066 0.698756 0.055 Uiso 1 1 calc R U . . .
H00I H 0.497149 0.643125 0.771196 0.055 Uiso 1 1 calc R U . . .
H00J H 0.672873 0.612073 0.815852 0.055 Uiso 1 1 calc R U . . .
C00J C 0.4551(3) 0.81237(14) 0.5796(3) 0.0310(7) Uani 1 1 d . . . . .
H00K H 0.503876 0.83727 0.64403 0.037 Uiso 1 1 calc R U . . .
C00K C 0.7386(4) 0.77241(15) 0.8012(2) 0.0357(7) Uani 1 1 d . . . . .
H00L H 0.833185 0.755413 0.856487 0.054 Uiso 1 1 calc R U . . .
H00M H 0.653738 0.780987 0.833612 0.054 Uiso 1 1 calc R U . . .
H00N H 0.764072 0.815723 0.770591 0.054 Uiso 1 1 calc R U . . .
C00L C 1.2139(4) 0.47860(16) 0.6292(3) 0.0414(8) Uani 1 1 d . . . . .
H00O H 1.2256 0.494864 0.560788 0.062 Uiso 1 1 calc R U . . .
H00P H 1.214103 0.427693 0.630338 0.062 Uiso 1 1 calc R U . . .
H00Q H 1.302473 0.496048 0.688766 0.062 Uiso 1 1 calc R U . . .
N1 N 0.2768(15) 0.9141(5) 0.5156(9) 0.039(2) Uani 0.67(2) 1 d . . P A 1
C2 C 0.1648(5) 0.95013(19) 0.4279(3) 0.0715(13) Uani 1 1 d . . . . .
H2AA H 0.211837 0.957554 0.369739 0.107 Uiso 0.67(2) 1 calc R U P A 1
H2AB H 0.138323 0.995102 0.453246 0.107 Uiso 0.67(2) 1 calc R U P A 1
H2AC H 0.068154 0.922179 0.40115 0.107 Uiso 0.67(2) 1 calc R U P A 1
H2BD H 0.158393 0.945332 0.351905 0.107 Uiso 0.33(2) 1 calc R U P A 2
H2BE H 0.157777 0.999371 0.445008 0.107 Uiso 0.33(2) 1 calc R U P A 2
H2BF H 0.077011 0.924663 0.441743 0.107 Uiso 0.33(2) 1 calc R U P A 2
C3 C 0.3351(17) 0.9474(5) 0.6195(8) 0.068(3) Uani 0.67(2) 1 d . U P A 1
H3A H 0.323011 0.915794 0.67532 0.102 Uiso 0.67(2) 1 calc R U P A 1
H3B H 0.274189 0.98996 0.619674 0.102 Uiso 0.67(2) 1 calc R U P A 1
H3C H 0.447462 0.959143 0.633831 0.102 Uiso 0.67(2) 1 calc R U P A 1
N1A N 0.323(3) 0.9205(12) 0.498(2) 0.039(2) Uani 0.33(2) 1 d . . P A 2
C3A C 0.414(3) 0.9591(11) 0.592(2) 0.073(7) Uani 0.33(2) 1 d . U P A 2
H3AA H 0.393399 0.940135 0.656178 0.11 Uiso 0.33(2) 1 calc R U P A 2
H3AB H 0.381782 1.008097 0.583521 0.11 Uiso 0.33(2) 1 calc R U P A 2
H3AC H 0.526875 0.95529 0.599245 0.11 Uiso 0.33(2) 1 calc R U P A 2

loop_
_atom_site_aniso_label
_atom_site_aniso_U_11
_atom_site_aniso_U_22
_atom_site_aniso_U_33
_atom_site_aniso_U_23
_atom_site_aniso_U_13
_atom_site_aniso_U_12
Br01 0.02858(17) 0.03062(16) 0.0426(2) -0.01098(14) 0.01296(15) -0.00038(13)
Br02 0.0514(2) 0.02281(15) 0.0441(2) 0.00186(14) 0.02170(17) -0.00036(14)
Si03 0.0236(4) 0.0252(4) 0.0253(4) 0.0017(3) 0.0093(4) 0.0040(3)
N004 0.0329(15) 0.0258(12) 0.0580(19) 0.0052(13) 0.0249(14) 0.0065(11)
C005 0.0275(16) 0.0208(13) 0.0220(16) -0.0004(12) 0.0060(13) 0.0010(12)
C006 0.0182(14) 0.0248(13) 0.0171(15) -0.0022(12) 0.0007(12) -0.0001(11)
C007 0.0214(15) 0.0255(14) 0.0308(17) -0.0036(13) 0.0134(14) -0.0007(12)
C008 0.0211(15) 0.0256(14) 0.0268(17) -0.0004(12) 0.0098(13) -0.0013(12)
C009 0.0194(14) 0.0251(14) 0.0259(16) -0.0002(12) 0.0081(13) -0.0017(12)
C00A 0.0283(16) 0.0301(15) 0.0280(17) -0.0016(13) 0.0131(14) -0.0064(13)
C00B 0.0215(15) 0.0293(15) 0.0237(16) -0.0007(12) 0.0044(13) 0.0037(12)
C00C 0.0281(16) 0.0388(17) 0.0225(17) -0.0040(14) 0.0087(14) -0.0046(14)
C00D 0.0200(14) 0.0375(16) 0.0284(17) -0.0004(13) 0.0101(13) 0.0028(13)
C00E 0.0282(16) 0.0390(17) 0.0261(17) 0.0060(14) 0.0033(14) 0.0046(14)
C00G 0.0356(18) 0.0249(15) 0.044(2) -0.0009(14) 0.0095(16) 0.0005(13)
C00H 0.0349(18) 0.0293(15) 0.0337(19) 0.0013(14) 0.0041(15) 0.0054(14)
C00I 0.0325(17) 0.0410(17) 0.040(2) 0.0090(15) 0.0183(16) 0.0037(14)
C00J 0.0312(16) 0.0312(16) 0.0274(17) -0.0038(13) 0.0038(14) 0.0017(13)
C00K 0.0383(18) 0.0419(18) 0.0252(18) -0.0042(14) 0.0071(15) 0.0081(15)
C00L 0.0343(18) 0.0374(17) 0.054(2) 0.0028(16) 0.0150(17) 0.0150(15)
N1 0.046(6) 0.028(2) 0.035(4) 0.000(2) 0.000(3) 0.013(3)
C2 0.089(3) 0.050(2) 0.057(3) 0.005(2) -0.006(2) 0.035(2)
C3 0.077(8) 0.048(4) 0.059(5) -0.023(4) -0.010(5) 0.032(5)
N1A 0.046(6) 0.028(2) 0.035(4) 0.000(2) 0.000(3) 0.013(3)
C3A 0.079(13) 0.033(7) 0.084(13) -0.019(8) -0.011(10) 0.030(9)

loop_
_atom_type_symbol
_atom_type_description
_atom_type_scat_dispersion_real
_atom_type_scat_dispersion_imag
_atom_type_scat_source
C C 0.0033 0.0016 'International Tables Vol C Tables 4.2.6.8 and 6.1.1.4'
H H 0 0 'International Tables Vol C Tables 4.2.6.8 and 6.1.1.4'
Br Br -0.2901 2.4595 'International Tables Vol C Tables 4.2.6.8 and 6.1.1.4'
N N 0.0061 0.0033 'International Tables Vol C Tables 4.2.6.8 and 6.1.1.4'
Si Si 0.0817 0.0704 'International Tables Vol C Tables 4.2.6.8 and 6.1.1.4'

loop_
_exptl_crystal_face_index_h
_exptl_crystal_face_index_k
_exptl_crystal_face_index_l
_exptl_crystal_face_perp_dist
-1 -1 -1 0.1113
0 -1 -1 0.0263
0 1 1 0.0426
1 -1 -1 0.0869
-1 1 1 0.1473
-2 0 -1 0.1334
1 1 2 0.0905
0 1 2 0.0429
0 -1 -2 0.0214
1 -1 -2 0.065
-1 1 2 0.1123
1 0 -2 0.0706
0 -1 2 0.0386
1 1 -2 0.0726
0 -1 1 0.0374
1 1 -1 0.087
0 -2 1 0.041
0 2 -1 0.0426
1 2 -1 0.0742
-2 -1 1 0.143
0 -1 0 0.0418
0 1 0 0.0537

loop_
_geom_angle_atom_site_label_1
_geom_angle_atom_site_label_2
_geom_angle_atom_site_label_3
_geom_angle
_geom_angle_site_symmetry_1
_geom_angle_site_symmetry_3
_geom_angle_publ_flag
C006 Si03 C008 111.08(12) . . ?
C00I Si03 C006 109.58(12) . . ?
C00I Si03 C008 110.41(13) . . ?
C00K Si03 C006 109.01(13) . . ?
C00K Si03 C008 109.98(13) . . ?
C00K Si03 C00I 106.66(14) . . ?
C00B N004 C00G 120.6(2) . . ?
C00B N004 C00L 120.5(2) . . ?
C00G N004 C00L 118.3(2) . . ?
C006 C005 Br02 120.95(19) . . ?
C00A C005 Br02 116.78(19) . . ?
C00A C005 C006 122.3(2) . . ?
C005 C006 Si03 125.39(19) . . ?
C009 C006 Si03 119.00(19) . . ?
C009 C006 C005 115.5(2) . . ?
C008 C007 Br01 120.1(2) . . ?
C00C C007 Br01 117.3(2) . . ?
C00C C007 C008 122.6(3) . . ?
C007 C008 Si03 126.3(2) . . ?
C007 C008 C00J 115.4(3) . . ?
C00J C008 Si03 118.3(2) . . ?
C006 C009 H009 117.9 . . ?
C00B C009 C006 124.1(2) . . ?
C00B C009 H009 117.9 . . ?
C005 C00A H00A 119.8 . . ?
C00D C00A C005 120.3(3) . . ?
C00D C00A H00A 119.8 . . ?
N004 C00B C009 121.6(2) . . ?
N004 C00B C00D 121.4(2) . . ?
C009 C00B C00D 116.9(2) . . ?
C007 C00C H00C 119.8 . . ?
C007 C00C C00E 120.3(3) . . ?
C00E C00C H00C 119.8 . . ?
C00A C00D C00B 120.8(2) . . ?
C00A C00D H00D 119.6 . . ?
C00B C00D H00D 119.6 . . ?
C00C C00E H00E 120 . . ?
C00C C00E C00H 120.1(3) . . ?
C00H C00E H00E 120 . . ?
N004 C00G H00B 109.5 . . ?
N004 C00G H00F 109.5 . . ?
N004 C00G H00G 109.5 . . ?
H00B C00G H00F 109.5 . . ?
H00B C00G H00G 109.5 . . ?
H00F C00G H00G 109.5 . . ?
C00E C00H C00J 117.9(3) . . ?
C00E C00H N1 121.3(5) . . ?
C00E C00H N1A 120.3(11) . . ?
C00J C00H N1 120.4(5) . . ?
N1A C00H C00J 119.4(11) . . ?
Si03 C00I H00H 109.5 . . ?
Si03 C00I H00I 109.5 . . ?
Si03 C00I H00J 109.5 . . ?
H00H C00I H00I 109.5 . . ?
H00H C00I H00J 109.5 . . ?
H00I C00I H00J 109.5 . . ?
C008 C00J C00H 123.7(3) . . ?
C008 C00J H00K 118.1 . . ?
C00H C00J H00K 118.1 . . ?
Si03 C00K H00L 109.5 . . ?
Si03 C00K H00M 109.5 . . ?
Si03 C00K H00N 109.5 . . ?
H00L C00K H00M 109.5 . . ?
H00L C00K H00N 109.5 . . ?
H00M C00K H00N 109.5 . . ?
N004 C00L H00O 109.5 . . ?
N004 C00L H00P 109.5 . . ?
N004 C00L H00Q 109.5 . . ?
H00O C00L H00P 109.5 . . ?
H00O C00L H00Q 109.5 . . ?
H00P C00L H00Q 109.5 . . ?
C2 N1 C00H 119.3(8) . . ?
C2 N1 C3 119.6(8) . . ?
C3 N1 C00H 121.0(8) . . ?
N1 C2 H2AA 109.5 . . ?
N1 C2 H2AB 109.5 . . ?
N1 C2 H2AC 109.5 . . ?
H2AA C2 H2AB 109.5 . . ?
H2AA C2 H2AC 109.5 . . ?
H2AB C2 H2AC 109.5 . . ?
H2BD C2 H2BE 109.5 . . ?
H2BD C2 H2BF 109.5 . . ?
H2BE C2 H2BF 109.5 . . ?
N1A C2 H2BD 109.5 . . ?
N1A C2 H2BE 109.5 . . ?
N1A C2 H2BF 109.5 . . ?
N1 C3 H3A 109.5 . . ?
N1 C3 H3B 109.5 . . ?
N1 C3 H3C 109.5 . . ?
H3A C3 H3B 109.5 . . ?
H3A C3 H3C 109.5 . . ?
H3B C3 H3C 109.5 . . ?
C00H N1A C2 115.0(16) . . ?
C00H N1A C3A 119.9(19) . . ?
C3A N1A C2 119.1(17) . . ?
N1A C3A H3AA 109.5 . . ?
N1A C3A H3AB 109.5 . . ?
N1A C3A H3AC 109.5 . . ?
H3AA C3A H3AB 109.5 . . ?
H3AA C3A H3AC 109.5 . . ?
H3AB C3A H3AC 109.5 . . ?

loop_
_geom_bond_atom_site_label_1
_geom_bond_atom_site_label_2
_geom_bond_distance
_geom_bond_site_symmetry_2
_geom_bond_publ_flag
Br01 C007 1.920(3) . ?
Br02 C005 1.915(3) . ?
Si03 C006 1.881(3) . ?
Si03 C008 1.884(3) . ?
Si03 C00I 1.864(3) . ?
Si03 C00K 1.860(3) . ?
N004 C00B 1.381(3) . ?
N004 C00G 1.441(3) . ?
N004 C00L 1.450(3) . ?
C005 C006 1.405(3) . ?
C005 C00A 1.376(4) . ?
C006 C009 1.398(3) . ?
C007 C008 1.395(4) . ?
C007 C00C 1.378(4) . ?
C008 C00J 1.397(4) . ?
C009 H009 0.93 . ?
C009 C00B 1.396(3) . ?
C00A H00A 0.93 . ?
C00A C00D 1.373(4) . ?
C00B C00D 1.408(4) . ?
C00C H00C 0.93 . ?
C00C C00E 1.381(4) . ?
C00D H00D 0.93 . ?
C00E H00E 0.93 . ?
C00E C00H 1.393(4) . ?
C00G H00B 0.96 . ?
C00G H00F 0.96 . ?
C00G H00G 0.96 . ?
C00H C00J 1.400(4) . ?
C00H N1 1.416(10) . ?
C00H N1A 1.40(2) . ?
C00I H00H 0.96 . ?
C00I H00I 0.96 . ?
C00I H00J 0.96 . ?
C00J H00K 0.93 . ?
C00K H00L 0.96 . ?
C00K H00M 0.96 . ?
C00K H00N 0.96 . ?
C00L H00O 0.96 . ?
C00L H00P 0.96 . ?
C00L H00Q 0.96 . ?
N1 C2 1.413(11) . ?
N1 C3 1.416(14) . ?
C2 H2AA 0.96 . ?
C2 H2AB 0.96 . ?
C2 H2AC 0.96 . ?
C2 H2BD 0.96 . ?
C2 H2BE 0.96 . ?
C2 H2BF 0.96 . ?
C2 N1A 1.50(2) . ?
C3 H3A 0.96 . ?
C3 H3B 0.96 . ?
C3 H3C 0.96 . ?
N1A C3A 1.42(3) . ?
C3A H3AA 0.96 . ?
C3A H3AB 0.96 . ?
C3A H3AC 0.96 . ?

loop_
_geom_torsion_atom_site_label_1
_geom_torsion_atom_site_label_2
_geom_torsion_atom_site_label_3
_geom_torsion_atom_site_label_4
_geom_torsion
_geom_torsion_site_symmetry_1
_geom_torsion_site_symmetry_2
_geom_torsion_site_symmetry_3
_geom_torsion_site_symmetry_4
_geom_torsion_publ_flag
Br01 C007 C008 Si03 1.0(3) . . . . ?
Br01 C007 C008 C00J -178.6(2) . . . . ?
Br01 C007 C00C C00E 179.0(2) . . . . ?
Br02 C005 C006 Si03 -4.4(3) . . . . ?
Br02 C005 C006 C009 178.9(2) . . . . ?
Br02 C005 C00A C00D -179.1(2) . . . . ?
Si03 C006 C009 C00B -177.2(2) . . . . ?
Si03 C008 C00J C00H 179.8(2) . . . . ?
N004 C00B C00D C00A 177.5(3) . . . . ?
C005 C006 C009 C00B -0.2(4) . . . . ?
C005 C00A C00D C00B 0.9(4) . . . . ?
C006 Si03 C008 C007 58.3(3) . . . . ?
C006 Si03 C008 C00J -122.1(2) . . . . ?
C006 C005 C00A C00D 1.1(4) . . . . ?
C006 C009 C00B N004 -177.8(3) . . . . ?
C006 C009 C00B C00D 2.1(4) . . . . ?
C007 C008 C00J C00H -0.6(4) . . . . ?
C007 C00C C00E C00H -0.2(4) . . . . ?
C008 Si03 C006 C005 65.0(3) . . . . ?
C008 Si03 C006 C009 -118.4(2) . . . . ?
C008 C007 C00C C00E -0.4(4) . . . . ?
C009 C00B C00D C00A -2.4(4) . . . . ?
C00A C005 C006 Si03 175.3(2) . . . . ?
C00A C005 C006 C009 -1.4(4) . . . . ?
C00C C007 C008 Si03 -179.6(2) . . . . ?
C00C C007 C008 C00J 0.8(4) . . . . ?
C00C C00E C00H C00J 0.4(4) . . . . ?
C00C C00E C00H N1 -172.3(7) . . . . ?
C00C C00E C00H N1A 162.6(10) . . . . ?
C00E C00H C00J C008 0.0(5) . . . . ?
C00E C00H N1 C2 -12.4(14) . . . . ?
C00E C00H N1 C3 170.7(5) . . . . ?
C00E C00H N1A C2 35.5(18) . . . . ?
C00E C00H N1A C3A -172.0(13) . . . . ?
C00G N004 C00B C009 -0.4(4) . . . . ?
C00G N004 C00B C00D 179.7(3) . . . . ?
C00I Si03 C006 C005 -172.7(2) . . . . ?
C00I Si03 C006 C009 3.9(3) . . . . ?
C00I Si03 C008 C007 -63.5(3) . . . . ?
C00I Si03 C008 C00J 116.1(2) . . . . ?
C00J C00H N1 C2 175.0(7) . . . . ?
C00J C00H N1 C3 -1.9(9) . . . . ?
C00J C00H N1A C2 -162.6(9) . . . . ?
C00J C00H N1A C3A -10.1(17) . . . . ?
C00K Si03 C006 C005 -56.3(3) . . . . ?
C00K Si03 C006 C009 120.3(2) . . . . ?
C00K Si03 C008 C007 179.1(2) . . . . ?
C00K Si03 C008 C00J -1.3(3) . . . . ?
C00L N004 C00B C009 -171.3(3) . . . . ?
C00L N004 C00B C00D 8.8(4) . . . . ?
N1 C00H C00J C008 172.8(7) . . . . ?
N1A C00H C00J C008 -162.3(10) . . . . ?

loop_
_exptl_oxdiff_crystal_face_indexfrac_h
_exptl_oxdiff_crystal_face_indexfrac_k
_exptl_oxdiff_crystal_face_indexfrac_l
_exptl_oxdiff_crystal_face_x
_exptl_oxdiff_crystal_face_y
_exptl_oxdiff_crystal_face_z
-0.9990 -0.9992 -0.9993 -0.0264 -0.0850 -0.0853
-0.0000 -0.9991 -0.9990 -0.0146 -0.0677 -0.0021
0.0000 0.9991 0.9990 0.0146 0.0677 0.0021
0.9989 -0.9989 -0.9987 -0.0028 -0.0504 0.0812
-0.9989 0.9989 0.9987 0.0028 0.0504 -0.0812
-1.9979 -0.0005 -0.9997 -0.0041 -0.0885 -0.1763
0.9990 0.9994 1.9984 0.0069 0.1389 0.0951
0.0000 0.9992 1.9981 -0.0049 0.1216 0.0118
-0.0000 -0.9992 -1.9981 0.0049 -0.1216 -0.0118
0.9989 -0.9990 -1.9978 0.0167 -0.1043 0.0714
-0.9989 0.9990 1.9978 -0.0167 0.1043 -0.0714
0.9990 -0.0001 -1.9979 0.0508 -0.0906 0.0637
-0.0000 -0.9987 1.9982 -0.0732 0.0942 0.0272
0.9990 0.9988 -1.9979 0.0850 -0.0769 0.0560
-0.0000 -0.9988 0.9991 -0.0536 0.0402 0.0175
0.9990 0.9990 -0.9988 0.0654 -0.0229 0.0658
-0.0000 -1.9977 0.9991 -0.0878 0.0265 0.0251
0.0000 1.9977 -0.9991 0.0878 -0.0265 -0.0251
0.9990 1.9979 -0.9988 0.0996 -0.0092 0.0581
-1.9979 -0.9992 0.9985 -0.0772 0.0056 -0.1491
-0.0000 -0.9989 0.0000 -0.0341 -0.0137 0.0077
0.0000 0.9989 -0.0000 0.0341 0.0137 -0.0077
